data_4131185
loop_
_publ_author_name
'Bertermann, R\"udiger'
'B\"ohnke, Julian'
'Braunschweig, Holger'
'Dewhurst, Rian D.'
'Kupfer, Thomas'
'Muessig, Jonas H.'
'Pentecost, Leanne'
'Radacki, Krzysztof'
'Sen, Sakya S.'
'Vargas, Alfredo'

_publ_section_title
;
 Dynamic, Reversible Oxidative Addition of Highly Polar Bonds to a
 Transition Metal.
;
_journal_issue 49
_journal_name_full 'Journal of the American Chemical Society'
_journal_page_first 16140
_journal_page_last 16147
_journal_paper_doi 10.1021/jacs.6b10609
_journal_volume 138
_journal_year 2016
_chemical_formula_moiety 'C36 H66 I3 In P2 Pt'
_chemical_formula_sum 'C36 H66 I3 In P2 Pt'
_chemical_formula_weight 1251.43
_space_group_crystal_system monoclinic
_space_group_IT_number 14
_space_group_name_Hall '-P 2ybc'
_space_group_name_H-M_alt 'P 1 21/c 1'
_atom_sites_solution_hydrogens geom
_atom_sites_solution_primary iterative
_atom_sites_solution_secondary difmap
_audit_creation_method SHELXL-2014/7
_cell_angle_alpha 90
_cell_angle_beta 95.220(3)
_cell_angle_gamma 90
_cell_formula_units_Z 8
_cell_length_a 20.3253(16)
_cell_length_b 17.5271(16)
_cell_length_c 23.860(2)
_cell_measurement_reflns_used 9421
_cell_measurement_temperature 100(2)
_cell_measurement_theta_max 26.78
_cell_measurement_theta_min 2.41
_cell_volume 8464.7(12)
_computing_cell_refinement 'Saint+ ver. V8.34A (Bruker AXS)'
_computing_data_collection 'APEX2 ver. 2014.9 (Bruker AXS)'
_computing_data_reduction 'Saint+ ver. V8.34A (Bruker AXS)'
_computing_molecular_graphics 'ShelXLe (Huebschle et all, 2011)'
_computing_publication_material 'SHELXL-2014/7 (Sheldrick, 2014)'
_computing_structure_refinement 'SHELXL-2014/7 (Sheldrick, 2014)'
_computing_structure_solution 'SHELXT (Sheldrick, 2014)'
_diffrn_ambient_temperature 100(2)
_diffrn_detector 'CMOS area detector (Photon 100)'
_diffrn_detector_area_resol_mean 10.24
_diffrn_measured_fraction_theta_full 0.987
_diffrn_measured_fraction_theta_max 0.987
_diffrn_measurement_device_type 'Bruker D8 Quest'
_diffrn_measurement_method '\f and \w scans'
_diffrn_radiation_monochromator 'multi-layer mirror'
_diffrn_radiation_type MoK\a
_diffrn_radiation_wavelength 0.71073
_diffrn_reflns_av_R_equivalents 0.0347
_diffrn_reflns_av_unetI/netI 0.0218
_diffrn_reflns_Laue_measured_fraction_full 0.987
_diffrn_reflns_Laue_measured_fraction_max 0.987
_diffrn_reflns_limit_h_max 25
_diffrn_reflns_limit_h_min -22
_diffrn_reflns_limit_k_max 20
_diffrn_reflns_limit_k_min -21
_diffrn_reflns_limit_l_max 29
_diffrn_reflns_limit_l_min -29
_diffrn_reflns_number 108603
_diffrn_reflns_point_group_measured_fraction_full 0.987
_diffrn_reflns_point_group_measured_fraction_max 0.987
_diffrn_reflns_theta_full 26.000
_diffrn_reflns_theta_max 26.022
_diffrn_reflns_theta_min 1.907
_diffrn_source 'microfocus sealed tube (Incoatec ImS)'
_exptl_absorpt_coefficient_mu 6.133
_exptl_absorpt_correction_T_max 0.3874
_exptl_absorpt_correction_T_min 0.2669
_exptl_absorpt_correction_type multi-scan
_exptl_absorpt_process_details 'SadAbs 2014/5 (Bruker AXS)'
_exptl_crystal_colour yellow
_exptl_crystal_density_diffrn 1.964
_exptl_crystal_description block
_exptl_crystal_F_000 4784
_exptl_crystal_size_max 0.355
_exptl_crystal_size_mid 0.171
_exptl_crystal_size_min 0.136
_refine_diff_density_max 1.933
_refine_diff_density_min -1.366
_refine_diff_density_rms 0.191
_refine_ls_extinction_method none
_refine_ls_goodness_of_fit_ref 1.245
_refine_ls_hydrogen_treatment constr
_refine_ls_matrix_type full
_refine_ls_number_parameters 775
_refine_ls_number_reflns 16465
_refine_ls_number_restraints 0
_refine_ls_restrained_S_all 1.245
_refine_ls_R_factor_all 0.0485
_refine_ls_R_factor_gt 0.0379
_refine_ls_shift/su_max 0.002
_refine_ls_shift/su_mean 0.000
_refine_ls_structure_factor_coef Fsqd
_refine_ls_weighting_details 'w=1/[\s^2^(Fo^2^)+(0.0082P)^2^+92.5659P] where P=(Fo^2^+2Fc^2^)/3'
_refine_ls_weighting_scheme calc
_refine_ls_wR_factor_gt 0.0730
_refine_ls_wR_factor_ref 0.0800
_reflns_Friedel_coverage 0.000
_reflns_number_gt 14347
_reflns_number_total 16465
_reflns_threshold_expression 'I > 2\s(I)'
_cod_data_source_file ja6b10609_si_001.cif
_cod_data_source_block 3b
_cod_original_cell_volume 8464.9(13)
_cod_original_sg_symbol_H-M 'P 21/c'
_cod_database_code 4131185
_shelx_shelxl_version_number 2014/7
_shelx_space_group_comment
;
The symmetry employed for this shelxl refinement is uniquely defined
by the following loop, which should always be used as a source of
symmetry information in preference to the above space-group names.
They are only intended as comments.
;
_shelx_estimated_absorpt_t_min 0.219
_shelx_estimated_absorpt_t_max 0.489

loop_
_space_group_symop_operation_xyz
'x, y, z'
'-x, y+1/2, -z+1/2'
'-x, -y, -z'
'x, -y-1/2, z-1/2'

loop_
_atom_site_label
_atom_site_type_symbol
_atom_site_fract_x
_atom_site_fract_y
_atom_site_fract_z
_atom_site_U_iso_or_equiv
_atom_site_adp_type
_atom_site_occupancy
_atom_site_site_symmetry_order
_atom_site_calc_flag
_atom_site_refinement_flags_posn
_atom_site_refinement_flags_adp
C1_1 C 0.9410(3) 0.5060(4) 0.3374(3) 0.0180(13) Uani 1 1 d . .
H1_1 H 0.9702 0.4733 0.3160 0.022 Uiso 1 1 calc R U
Pt2_1 Pt 0.92478(2) 0.69489(2) 0.39156(2) 0.01258(6) Uani 1 1 d . .
C2_1 C 0.9320(4) 0.4649(4) 0.3935(3) 0.0254(15) Uani 1 1 d . .
H2A_1 H 0.9750 0.4620 0.4165 0.030 Uiso 1 1 calc R U
H2B_1 H 0.9009 0.4941 0.4149 0.030 Uiso 1 1 calc R U
In2_1 In 0.86332(2) 0.73152(2) 0.29858(2) 0.01622(9) Uani 1 1 d . .
P3_1 P 0.98076(8) 0.59981(9) 0.34648(6) 0.0140(3) Uani 1 1 d . .
C3_1 C 0.9050(4) 0.3841(4) 0.3816(3) 0.0257(15) Uani 1 1 d . .
H3A_1 H 0.9374 0.3541 0.3623 0.031 Uiso 1 1 calc R U
H3B_1 H 0.8986 0.3584 0.4177 0.031 Uiso 1 1 calc R U
P4_1 P 0.89313(8) 0.80850(9) 0.43277(6) 0.0135(3) Uani 1 1 d . .
I4_1 I 0.95541(2) 0.63144(2) 0.49210(2) 0.01980(9) Uani 1 1 d . .
C4_1 C 0.8400(4) 0.3868(4) 0.3453(3) 0.0270(15) Uani 1 1 d . .
H4A_1 H 0.8253 0.3340 0.3363 0.032 Uiso 1 1 calc R U
H4B_1 H 0.8062 0.4111 0.3669 0.032 Uiso 1 1 calc R U
I5_1 I 0.74483(2) 0.66855(3) 0.26019(2) 0.02542(10) Uani 1 1 d . .
C5_1 C 0.8448(4) 0.4305(4) 0.2911(3) 0.0324(17) Uani 1 1 d . .
H5A_1 H 0.8002 0.4351 0.2708 0.039 Uiso 1 1 calc R U
H5B_1 H 0.8731 0.4020 0.2667 0.039 Uiso 1 1 calc R U
I6_1 I 0.88237(2) 0.84155(3) 0.22094(2) 0.02830(11) Uani 1 1 d . .
C7_1 C 0.9973(3) 0.6253(4) 0.2728(2) 0.0173(13) Uani 1 1 d . .
H7_1 H 0.9538 0.6423 0.2539 0.021 Uiso 1 1 calc R U
C8_1 C 1.0429(4) 0.6943(4) 0.2715(3) 0.0241(15) Uani 1 1 d . .
H8A_1 H 1.0871 0.6806 0.2897 0.029 Uiso 1 1 calc R U
H8B_1 H 1.0252 0.7364 0.2934 0.029 Uiso 1 1 calc R U
C9_1 C 1.0499(4) 0.7216(4) 0.2115(3) 0.0314(17) Uani 1 1 d . .
H9A_1 H 1.0071 0.7424 0.1953 0.038 Uiso 1 1 calc R U
H9B_1 H 1.0829 0.7632 0.2125 0.038 Uiso 1 1 calc R U
C10_1 C 1.0713(4) 0.6573(5) 0.1740(3) 0.0334(17) Uani 1 1 d . .
H10A_1 H 1.0710 0.6761 0.1348 0.040 Uiso 1 1 calc R U
H10B_1 H 1.1169 0.6416 0.1869 0.040 Uiso 1 1 calc R U
C11_1 C 1.0258(4) 0.5892(4) 0.1753(3) 0.0295(16) Uani 1 1 d . .
H11A_1 H 1.0426 0.5474 0.1526 0.035 Uiso 1 1 calc R U
H11B_1 H 0.9812 0.6033 0.1583 0.035 Uiso 1 1 calc R U
C12_1 C 1.0210(4) 0.5611(4) 0.2359(3) 0.0262(15) Uani 1 1 d . .
H12A_1 H 0.9898 0.5177 0.2355 0.031 Uiso 1 1 calc R U
H12B_1 H 1.0649 0.5429 0.2518 0.031 Uiso 1 1 calc R U
C13_1 C 1.0602(3) 0.5807(3) 0.3881(2) 0.0154(12) Uani 1 1 d . .
H13_1 H 1.0470 0.5580 0.4239 0.019 Uiso 1 1 calc R U
C14_1 C 1.0995(3) 0.6524(4) 0.4075(3) 0.0238(14) Uani 1 1 d . .
H14A_1 H 1.1207 0.6744 0.3754 0.029 Uiso 1 1 calc R U
H14B_1 H 1.0692 0.6911 0.4211 0.029 Uiso 1 1 calc R U
C15_1 C 1.1523(3) 0.6315(4) 0.4548(3) 0.0293(16) Uani 1 1 d . .
H15A_1 H 1.1779 0.6776 0.4668 0.035 Uiso 1 1 calc R U
H15B_1 H 1.1307 0.6122 0.4876 0.035 Uiso 1 1 calc R U
C16_1 C 1.1990(3) 0.5708(4) 0.4358(3) 0.0306(16) Uani 1 1 d . .
H16A_1 H 1.2245 0.5919 0.4059 0.037 Uiso 1 1 calc R U
H16B_1 H 1.2307 0.5557 0.4678 0.037 Uiso 1 1 calc R U
C17_1 C 1.1605(4) 0.5009(4) 0.4134(3) 0.0291(16) Uani 1 1 d . .
H17A_1 H 1.1397 0.4762 0.4446 0.035 Uiso 1 1 calc R U
H17B_1 H 1.1914 0.4638 0.3987 0.035 Uiso 1 1 calc R U
C18_1 C 1.1070(3) 0.5216(4) 0.3666(3) 0.0259(15) Uani 1 1 d . .
H18A_1 H 1.1277 0.5425 0.3339 0.031 Uiso 1 1 calc R U
H18B_1 H 1.0819 0.4753 0.3542 0.031 Uiso 1 1 calc R U
C19_1 C 0.9689(3) 0.8665(4) 0.4474(3) 0.0172(13) Uani 1 1 d . .
H19_1 H 0.9541 0.9181 0.4591 0.021 Uiso 1 1 calc R U
C20_1 C 1.0047(3) 0.8785(4) 0.3943(3) 0.0185(13) Uani 1 1 d . .
H20A_1 H 0.9737 0.9012 0.3645 0.022 Uiso 1 1 calc R U
H20B_1 H 1.0192 0.8285 0.3806 0.022 Uiso 1 1 calc R U
C21_1 C 1.0650(3) 0.9309(4) 0.4057(3) 0.0280(15) Uani 1 1 d . .
H21A_1 H 1.0885 0.9349 0.3713 0.034 Uiso 1 1 calc R U
H21B_1 H 1.0501 0.9826 0.4154 0.034 Uiso 1 1 calc R U
C22_1 C 1.1121(3) 0.9000(4) 0.4540(3) 0.0266(15) Uani 1 1 d . .
H22A_1 H 1.1306 0.8506 0.4427 0.032 Uiso 1 1 calc R U
H22B_1 H 1.1492 0.9361 0.4620 0.032 Uiso 1 1 calc R U
C23_1 C 1.0762(3) 0.8888(4) 0.5069(3) 0.0248(15) Uani 1 1 d . .
H23A_1 H 1.1073 0.8668 0.5370 0.030 Uiso 1 1 calc R U
H23B_1 H 1.0614 0.9390 0.5201 0.030 Uiso 1 1 calc R U
C24_1 C 1.0172(3) 0.8367(4) 0.4963(3) 0.0193(13) Uani 1 1 d . .
H24A_1 H 0.9939 0.8330 0.5309 0.023 Uiso 1 1 calc R U
H24B_1 H 1.0324 0.7849 0.4870 0.023 Uiso 1 1 calc R U
C25_1 C 0.8377(3) 0.8725(3) 0.3860(2) 0.0155(12) Uani 1 1 d . .
H25_1 H 0.8547 0.8704 0.3480 0.019 Uiso 1 1 calc R U
C26_1 C 0.8362(3) 0.9583(4) 0.4021(3) 0.0211(14) Uani 1 1 d . .
H26A_1 H 0.8149 0.9648 0.4375 0.025 Uiso 1 1 calc R U
H26B_1 H 0.8819 0.9785 0.4080 0.025 Uiso 1 1 calc R U
C27_1 C 0.7968(3) 1.0023(4) 0.3537(3) 0.0247(15) Uani 1 1 d . .
H27A_1 H 0.7950 1.0571 0.3635 0.030 Uiso 1 1 calc R U
H27B_1 H 0.8198 0.9977 0.3190 0.030 Uiso 1 1 calc R U
C28_1 C 0.7270(3) 0.9713(4) 0.3428(3) 0.0258(15) Uani 1 1 d . .
H28A_1 H 0.7025 0.9812 0.3761 0.031 Uiso 1 1 calc R U
H28B_1 H 0.7040 0.9984 0.3103 0.031 Uiso 1 1 calc R U
C29_1 C 0.7270(3) 0.8862(4) 0.3308(3) 0.0224(14) Uani 1 1 d . .
H29A_1 H 0.7463 0.8768 0.2948 0.027 Uiso 1 1 calc R U
H29B_1 H 0.6809 0.8672 0.3270 0.027 Uiso 1 1 calc R U
C30_1 C 0.7668(3) 0.8427(4) 0.3783(3) 0.0179(13) Uani 1 1 d . .
H30A_1 H 0.7458 0.8490 0.4138 0.021 Uiso 1 1 calc R U
H30B_1 H 0.7672 0.7876 0.3691 0.021 Uiso 1 1 calc R U
C31_1 C 0.8597(3) 0.7986(3) 0.5021(2) 0.0160(12) Uani 1 1 d . .
H31_1 H 0.8956 0.7718 0.5259 0.019 Uiso 1 1 calc R U
C32_1 C 0.8475(4) 0.8713(4) 0.5351(3) 0.0226(14) Uani 1 1 d . .
H32A_1 H 0.8081 0.8982 0.5175 0.027 Uiso 1 1 calc R U
H32B_1 H 0.8860 0.9059 0.5349 0.027 Uiso 1 1 calc R U
C33_1 C 0.8367(4) 0.8485(4) 0.5960(3) 0.0262(15) Uani 1 1 d . .
H33A_1 H 0.8772 0.8241 0.6138 0.031 Uiso 1 1 calc R U
H33B_1 H 0.8279 0.8948 0.6179 0.031 Uiso 1 1 calc R U
C34_1 C 0.7787(4) 0.7934(4) 0.5969(3) 0.0285(16) Uani 1 1 d . .
H34A_1 H 0.7376 0.8194 0.5819 0.034 Uiso 1 1 calc R U
H34B_1 H 0.7737 0.7782 0.6362 0.034 Uiso 1 1 calc R U
C35_1 C 0.7892(3) 0.7219(4) 0.5616(3) 0.0209(13) Uani 1 1 d . .
H35A_1 H 0.7497 0.6888 0.5609 0.025 Uiso 1 1 calc R U
H35B_1 H 0.8276 0.6928 0.5790 0.025 Uiso 1 1 calc R U
C36_1 C 0.8016(3) 0.7444(4) 0.5010(3) 0.0211(14) Uani 1 1 d . .
H36A_1 H 0.8108 0.6982 0.4792 0.025 Uiso 1 1 calc R U
H36B_1 H 0.7617 0.7694 0.4824 0.025 Uiso 1 1 calc R U
C6_1 C 0.8740(3) 0.5114(4) 0.3026(3) 0.0242(14) Uani 1 1 d . .
H6A_1 H 0.8796 0.5372 0.2664 0.029 Uiso 1 1 calc R U
H6B_1 H 0.8432 0.5422 0.3232 0.029 Uiso 1 1 calc R U
C1_2 C 0.4761(3) 0.8484(3) 0.4643(2) 0.0157(12) Uani 1 1 d . .
H1_2 H 0.4624 0.8991 0.4784 0.019 Uiso 1 1 calc R U
C2_2 C 0.5140(3) 0.8634(4) 0.4120(3) 0.0208(14) Uani 1 1 d . .
H2A_2 H 0.5277 0.8141 0.3963 0.025 Uiso 1 1 calc R U
H2B_2 H 0.4845 0.8895 0.3827 0.025 Uiso 1 1 calc R U
C3_2 C 0.5750(4) 0.9127(4) 0.4273(3) 0.0272(15) Uani 1 1 d . .
H3A_2 H 0.5995 0.9196 0.3937 0.033 Uiso 1 1 calc R U
H3B_2 H 0.5610 0.9636 0.4396 0.033 Uiso 1 1 calc R U
C4_2 C 0.6199(3) 0.8759(4) 0.4741(3) 0.0261(15) Uani 1 1 d . .
H4A_2 H 0.6581 0.9098 0.4843 0.031 Uiso 1 1 calc R U
H4B_2 H 0.6370 0.8270 0.4606 0.031 Uiso 1 1 calc R U
C5_2 C 0.5828(3) 0.8613(4) 0.5262(3) 0.0248(15) Uani 1 1 d . .
H5A_2 H 0.6125 0.8356 0.5555 0.030 Uiso 1 1 calc R U
H5B_2 H 0.5690 0.9106 0.5417 0.030 Uiso 1 1 calc R U
C6_2 C 0.5221(3) 0.8117(4) 0.5113(3) 0.0180(13) Uani 1 1 d . .
H6A_2 H 0.4979 0.8047 0.5451 0.022 Uiso 1 1 calc R U
H6B_2 H 0.5363 0.7609 0.4990 0.022 Uiso 1 1 calc R U
C7_2 C 0.3487(3) 0.8619(4) 0.3987(3) 0.0215(14) Uani 1 1 d . .
H7_2 H 0.3658 0.8578 0.3609 0.026 Uiso 1 1 calc R U
C8_2 C 0.3525(4) 0.9476(4) 0.4136(3) 0.0246(15) Uani 1 1 d . .
H8A_2 H 0.3334 0.9567 0.4497 0.029 Uiso 1 1 calc R U
H8B_2 H 0.3991 0.9645 0.4177 0.029 Uiso 1 1 calc R U
C9_2 C 0.3140(4) 0.9927(4) 0.3667(3) 0.0278(16) Uani 1 1 d . .
H9A_2 H 0.3146 1.0474 0.3773 0.033 Uiso 1 1 calc R U
H9B_2 H 0.3367 0.9877 0.3319 0.033 Uiso 1 1 calc R U
C10_2 C 0.2432(4) 0.9672(4) 0.3547(3) 0.0317(17) Uani 1 1 d . .
H10A_2 H 0.2224 0.9961 0.3221 0.038 Uiso 1 1 calc R U
H10B_2 H 0.2186 0.9787 0.3876 0.038 Uiso 1 1 calc R U
C11_2 C 0.2385(4) 0.8825(4) 0.3421(3) 0.0252(15) Uani 1 1 d . .
H11A_2 H 0.2573 0.8717 0.3061 0.030 Uiso 1 1 calc R U
H11B_2 H 0.1916 0.8665 0.3384 0.030 Uiso 1 1 calc R U
C12_2 C 0.2765(3) 0.8376(4) 0.3898(3) 0.0179(13) Uani 1 1 d . .
H12A_2 H 0.2553 0.8456 0.4250 0.022 Uiso 1 1 calc R U
H12B_2 H 0.2743 0.7825 0.3808 0.022 Uiso 1 1 calc R U
C13_2 C 0.3617(3) 0.7814(3) 0.5113(2) 0.0140(12) Uani 1 1 d . .
H13_2 H 0.3959 0.7541 0.5366 0.017 Uiso 1 1 calc R U
C14_2 C 0.3015(3) 0.7280(4) 0.5068(2) 0.0174(13) Uani 1 1 d . .
H14A_2 H 0.2636 0.7539 0.4858 0.021 Uiso 1 1 calc R U
H14B_2 H 0.3118 0.6815 0.4856 0.021 Uiso 1 1 calc R U
C15_2 C 0.2832(3) 0.7057(4) 0.5652(3) 0.0191(13) Uani 1 1 d . .
H15A_2 H 0.3202 0.6774 0.5855 0.023 Uiso 1 1 calc R U
H15B_2 H 0.2439 0.6720 0.5618 0.023 Uiso 1 1 calc R U
C16_2 C 0.2683(3) 0.7778(4) 0.5982(3) 0.0218(14) Uani 1 1 d . .
H16A_2 H 0.2292 0.8037 0.5792 0.026 Uiso 1 1 calc R U
H16B_2 H 0.2577 0.7633 0.6365 0.026 Uiso 1 1 calc R U
C17_2 C 0.3265(3) 0.8326(4) 0.6028(3) 0.0205(13) Uani 1 1 d . .
H17A_2 H 0.3646 0.8085 0.6248 0.025 Uiso 1 1 calc R U
H17B_2 H 0.3146 0.8794 0.6228 0.025 Uiso 1 1 calc R U
C18_2 C 0.3460(3) 0.8540(4) 0.5438(2) 0.0180(13) Uani 1 1 d . .
H18A_2 H 0.3093 0.8819 0.5229 0.022 Uiso 1 1 calc R U
H18B_2 H 0.3852 0.8878 0.5475 0.022 Uiso 1 1 calc R U
C19_2 C 0.4371(3) 0.4886(3) 0.3716(2) 0.0147(12) Uani 1 1 d . .
H19_2 H 0.4427 0.4791 0.4131 0.018 Uiso 1 1 calc R U
C20_2 C 0.4647(3) 0.4168(4) 0.3441(3) 0.0218(14) Uani 1 1 d . .
H20A_2 H 0.4623 0.4239 0.3028 0.026 Uiso 1 1 calc R U
H20B_2 H 0.5116 0.4098 0.3581 0.026 Uiso 1 1 calc R U
C21_2 C 0.4258(4) 0.3459(4) 0.3575(3) 0.0285(16) Uani 1 1 d . .
H21A_2 H 0.4313 0.3362 0.3985 0.034 Uiso 1 1 calc R U
H21B_2 H 0.4434 0.3012 0.3383 0.034 Uiso 1 1 calc R U
C22_2 C 0.3522(4) 0.3553(4) 0.3383(3) 0.0331(17) Uani 1 1 d . .
H22A_2 H 0.3462 0.3622 0.2970 0.040 Uiso 1 1 calc R U
H22B_2 H 0.3278 0.3090 0.3480 0.040 Uiso 1 1 calc R U
C23_2 C 0.3251(4) 0.4245(4) 0.3673(3) 0.0289(16) Uani 1 1 d . .
H23A_2 H 0.3275 0.4150 0.4083 0.035 Uiso 1 1 calc R U
H23B_2 H 0.2780 0.4314 0.3536 0.035 Uiso 1 1 calc R U
C24_2 C 0.3627(3) 0.4978(4) 0.3566(3) 0.0209(14) Uani 1 1 d . .
H24A_2 H 0.3460 0.5396 0.3793 0.025 Uiso 1 1 calc R U
H24B_2 H 0.3544 0.5120 0.3164 0.025 Uiso 1 1 calc R U
C25_2 C 0.5663(3) 0.5681(3) 0.3978(2) 0.0143(12) Uani 1 1 d . .
H25_2 H 0.5596 0.5399 0.4332 0.017 Uiso 1 1 calc R U
C26_2 C 0.5974(3) 0.6444(3) 0.4170(3) 0.0174(13) Uani 1 1 d . .
H26A_2 H 0.6114 0.6726 0.3842 0.021 Uiso 1 1 calc R U
H26B_2 H 0.5645 0.6759 0.4347 0.021 Uiso 1 1 calc R U
C27_2 C 0.6571(3) 0.6298(4) 0.4594(3) 0.0259(15) Uani 1 1 d . .
H27A_2 H 0.6426 0.6028 0.4926 0.031 Uiso 1 1 calc R U
H27B_2 H 0.6766 0.6792 0.4724 0.031 Uiso 1 1 calc R U
C28_2 C 0.7095(3) 0.5821(4) 0.4333(3) 0.0290(16) Uani 1 1 d . .
H28A_2 H 0.7276 0.6113 0.4027 0.035 Uiso 1 1 calc R U
H28B_2 H 0.7462 0.5704 0.4622 0.035 Uiso 1 1 calc R U
C29_2 C 0.6788(3) 0.5077(4) 0.4098(3) 0.0286(16) Uani 1 1 d . .
H29A_2 H 0.6666 0.4756 0.4414 0.034 Uiso 1 1 calc R U
H29B_2 H 0.7121 0.4795 0.3901 0.034 Uiso 1 1 calc R U
C30_2 C 0.6172(3) 0.5210(4) 0.3688(3) 0.0207(13) Uani 1 1 d . .
H30A_2 H 0.5977 0.4714 0.3565 0.025 Uiso 1 1 calc R U
H30B_2 H 0.6297 0.5485 0.3351 0.025 Uiso 1 1 calc R U
C31_2 C 0.4994(3) 0.5790(4) 0.2852(2) 0.0162(12) Uani 1 1 d . .
H31_2 H 0.5287 0.5339 0.2810 0.019 Uiso 1 1 calc R U
C32_2 C 0.5404(3) 0.6490(4) 0.2698(3) 0.0226(14) Uani 1 1 d . .
H32A_2 H 0.5130 0.6957 0.2703 0.027 Uiso 1 1 calc R U
H32B_2 H 0.5790 0.6553 0.2979 0.027 Uiso 1 1 calc R U
C33_2 C 0.5641(3) 0.6383(4) 0.2113(3) 0.0262(15) Uani 1 1 d . .
H33A_2 H 0.5892 0.6840 0.2013 0.031 Uiso 1 1 calc R U
H33B_2 H 0.5942 0.5938 0.2118 0.031 Uiso 1 1 calc R U
C34_2 C 0.5065(4) 0.6258(5) 0.1671(3) 0.0302(16) Uani 1 1 d . .
H34A_2 H 0.4788 0.6723 0.1638 0.036 Uiso 1 1 calc R U
H34B_2 H 0.5235 0.6163 0.1302 0.036 Uiso 1 1 calc R U
C35_2 C 0.4651(4) 0.5591(4) 0.1824(3) 0.0254(15) Uani 1 1 d . .
H35A_2 H 0.4916 0.5118 0.1815 0.031 Uiso 1 1 calc R U
H35B_2 H 0.4266 0.5540 0.1541 0.031 Uiso 1 1 calc R U
C36_2 C 0.4406(3) 0.5683(4) 0.2410(3) 0.0226(14) Uani 1 1 d . .
H36A_2 H 0.4109 0.6130 0.2412 0.027 Uiso 1 1 calc R U
H36B_2 H 0.4153 0.5224 0.2502 0.027 Uiso 1 1 calc R U
Pt1_3 Pt 0.42940(2) 0.68055(2) 0.40138(2) 0.01185(6) Uani 1 1 d . .
I1_3 I 0.45314(2) 0.60976(2) 0.50048(2) 0.01744(9) Uani 1 1 d . .
In1_3 In 0.37316(2) 0.72157(2) 0.30766(2) 0.01542(9) Uani 1 1 d . .
P1_3 P 0.48180(8) 0.57902(8) 0.36036(6) 0.0125(3) Uani 1 1 d . .
P2_3 P 0.39945(8) 0.79333(8) 0.44444(6) 0.0129(3) Uani 1 1 d . .
I2_3 I 0.25171(2) 0.66630(3) 0.26824(2) 0.02569(10) Uani 1 1 d . .
I3_3 I 0.39642(3) 0.83232(3) 0.23179(2) 0.02961(11) Uani 1 1 d . .

loop_
_atom_site_aniso_label
_atom_site_aniso_U_11
_atom_site_aniso_U_22
_atom_site_aniso_U_33
_atom_site_aniso_U_23
_atom_site_aniso_U_13
_atom_site_aniso_U_12
C1_1 0.021(3) 0.017(3) 0.016(3) 0.003(2) 0.003(2) 0.004(2)
Pt2_1 0.01538(12) 0.01171(11) 0.01062(11) -0.00094(8) 0.00108(8) 0.00016(8)
C2_1 0.037(4) 0.025(4) 0.014(3) -0.007(3) 0.001(3) -0.008(3)
In2_1 0.0202(2) 0.0163(2) 0.0119(2) 0.00007(16) 0.00014(16) 0.00119(17)
P3_1 0.0174(8) 0.0121(7) 0.0126(7) -0.0023(6) 0.0018(6) 0.0004(6)
C3_1 0.041(4) 0.021(3) 0.015(3) 0.003(3) 0.000(3) -0.004(3)
P4_1 0.0148(8) 0.0134(7) 0.0124(7) -0.0020(6) 0.0025(6) -0.0004(6)
I4_1 0.0292(2) 0.0181(2) 0.01224(18) 0.00104(15) 0.00228(15) 0.00624(16)
C4_1 0.031(4) 0.017(3) 0.033(4) -0.004(3) 0.005(3) -0.007(3)
I5_1 0.0226(2) 0.0301(2) 0.0226(2) 0.00188(18) -0.00355(16) -0.00373(18)
C5_1 0.035(4) 0.026(4) 0.034(4) 0.002(3) -0.009(3) -0.007(3)
I6_1 0.0388(3) 0.0256(2) 0.0209(2) 0.00851(17) 0.00525(18) -0.00027(19)
C7_1 0.023(3) 0.019(3) 0.010(3) -0.003(2) 0.002(2) -0.001(3)
C8_1 0.029(4) 0.030(4) 0.015(3) -0.001(3) 0.008(3) -0.005(3)
C9_1 0.045(5) 0.026(4) 0.025(4) -0.001(3) 0.012(3) -0.004(3)
C10_1 0.033(4) 0.046(5) 0.023(4) 0.003(3) 0.010(3) 0.004(3)
C11_1 0.042(5) 0.027(4) 0.020(3) -0.006(3) 0.006(3) -0.003(3)
C12_1 0.039(4) 0.024(4) 0.017(3) -0.003(3) 0.007(3) 0.005(3)
C13_1 0.015(3) 0.014(3) 0.017(3) -0.002(2) 0.002(2) -0.001(2)
C14_1 0.019(4) 0.025(4) 0.027(4) -0.001(3) 0.001(3) -0.004(3)
C15_1 0.022(4) 0.039(4) 0.025(4) -0.003(3) -0.006(3) -0.004(3)
C16_1 0.014(4) 0.042(4) 0.035(4) 0.006(3) -0.004(3) 0.002(3)
C17_1 0.022(4) 0.031(4) 0.034(4) 0.005(3) -0.001(3) 0.008(3)
C18_1 0.025(4) 0.023(4) 0.030(4) -0.004(3) 0.006(3) 0.005(3)
C19_1 0.016(3) 0.017(3) 0.019(3) -0.002(2) 0.001(2) -0.002(2)
C20_1 0.015(3) 0.022(3) 0.019(3) 0.000(2) 0.002(2) 0.000(2)
C21_1 0.021(4) 0.033(4) 0.030(4) 0.005(3) 0.000(3) -0.006(3)
C22_1 0.019(4) 0.029(4) 0.032(4) 0.001(3) 0.003(3) -0.005(3)
C23_1 0.021(4) 0.029(4) 0.023(3) -0.004(3) -0.004(3) -0.003(3)
C24_1 0.017(3) 0.018(3) 0.023(3) 0.002(3) 0.002(2) 0.000(2)
C25_1 0.013(3) 0.020(3) 0.014(3) 0.008(2) 0.001(2) 0.002(2)
C26_1 0.022(4) 0.021(3) 0.020(3) -0.002(3) 0.001(3) -0.002(3)
C27_1 0.030(4) 0.012(3) 0.032(4) 0.004(3) 0.000(3) -0.002(3)
C28_1 0.023(4) 0.025(4) 0.030(4) 0.006(3) 0.004(3) 0.005(3)
C29_1 0.014(3) 0.025(4) 0.026(3) 0.002(3) -0.006(3) 0.002(3)
C30_1 0.020(3) 0.016(3) 0.017(3) 0.003(2) 0.001(2) -0.002(2)
C31_1 0.020(3) 0.016(3) 0.012(3) -0.002(2) 0.002(2) -0.002(2)
C32_1 0.028(4) 0.017(3) 0.022(3) -0.002(3) 0.005(3) -0.001(3)
C33_1 0.035(4) 0.027(4) 0.017(3) -0.009(3) 0.003(3) 0.002(3)
C34_1 0.030(4) 0.039(4) 0.017(3) 0.002(3) 0.010(3) 0.005(3)
C35_1 0.022(4) 0.024(3) 0.016(3) 0.002(3) 0.001(2) -0.004(3)
C36_1 0.020(4) 0.025(3) 0.019(3) 0.000(3) 0.004(2) -0.003(3)
C6_1 0.027(4) 0.019(3) 0.025(3) 0.005(3) -0.007(3) -0.001(3)
C1_2 0.017(3) 0.015(3) 0.017(3) -0.004(2) 0.009(2) -0.005(2)
C2_2 0.024(4) 0.023(3) 0.017(3) 0.003(3) 0.008(3) -0.005(3)
C3_2 0.027(4) 0.025(4) 0.031(4) 0.000(3) 0.012(3) -0.010(3)
C4_2 0.018(4) 0.034(4) 0.027(4) -0.003(3) 0.010(3) -0.008(3)
C5_2 0.022(4) 0.028(4) 0.024(3) -0.003(3) 0.004(3) -0.006(3)
C6_2 0.016(3) 0.023(3) 0.015(3) -0.002(2) 0.005(2) -0.002(2)
C7_2 0.026(4) 0.016(3) 0.023(3) 0.004(3) 0.004(3) -0.002(3)
C8_2 0.038(4) 0.009(3) 0.027(4) -0.001(3) 0.005(3) 0.001(3)
C9_2 0.048(5) 0.010(3) 0.025(4) 0.003(3) 0.004(3) 0.007(3)
C10_2 0.040(5) 0.026(4) 0.031(4) 0.007(3) 0.009(3) 0.011(3)
C11_2 0.025(4) 0.029(4) 0.022(3) 0.002(3) 0.003(3) 0.008(3)
C12_2 0.020(3) 0.018(3) 0.016(3) 0.003(2) 0.003(2) 0.004(2)
C13_2 0.016(3) 0.018(3) 0.009(3) -0.001(2) 0.004(2) -0.003(2)
C14_2 0.022(3) 0.015(3) 0.015(3) -0.002(2) 0.005(2) -0.004(2)
C15_2 0.021(3) 0.021(3) 0.016(3) 0.000(2) 0.007(2) -0.008(3)
C16_2 0.022(4) 0.028(4) 0.016(3) -0.003(3) 0.005(2) -0.005(3)
C17_2 0.023(4) 0.018(3) 0.021(3) -0.002(3) 0.005(3) -0.002(3)
C18_2 0.023(3) 0.015(3) 0.016(3) -0.003(2) 0.008(2) -0.003(2)
C19_2 0.017(3) 0.011(3) 0.017(3) -0.003(2) 0.003(2) 0.000(2)
C20_2 0.024(4) 0.012(3) 0.029(4) 0.002(3) 0.004(3) 0.002(3)
C21_2 0.040(4) 0.016(3) 0.030(4) -0.007(3) 0.002(3) -0.006(3)
C22_2 0.040(5) 0.025(4) 0.034(4) -0.002(3) 0.002(3) -0.017(3)
C23_2 0.023(4) 0.032(4) 0.032(4) 0.004(3) 0.004(3) -0.007(3)
C24_2 0.018(3) 0.028(4) 0.017(3) 0.007(3) 0.000(2) 0.004(3)
C25_2 0.016(3) 0.013(3) 0.014(3) 0.001(2) 0.001(2) -0.002(2)
C26_2 0.017(3) 0.014(3) 0.021(3) -0.001(2) 0.001(2) -0.001(2)
C27_2 0.027(4) 0.027(4) 0.023(3) 0.002(3) -0.002(3) -0.009(3)
C28_2 0.018(4) 0.029(4) 0.039(4) 0.006(3) -0.005(3) -0.005(3)
C29_2 0.021(4) 0.027(4) 0.038(4) 0.003(3) 0.003(3) 0.003(3)
C30_2 0.021(4) 0.021(3) 0.021(3) -0.007(3) 0.003(3) 0.002(3)
C31_2 0.017(3) 0.025(3) 0.007(3) 0.003(2) 0.003(2) 0.002(2)
C32_2 0.023(4) 0.030(4) 0.015(3) 0.002(3) 0.003(2) -0.001(3)
C33_2 0.025(4) 0.035(4) 0.019(3) 0.006(3) 0.006(3) 0.004(3)
C34_2 0.037(4) 0.042(4) 0.012(3) -0.001(3) 0.006(3) 0.001(3)
C35_2 0.040(4) 0.026(4) 0.011(3) -0.004(3) 0.003(3) 0.005(3)
C36_2 0.023(4) 0.026(4) 0.018(3) -0.002(3) 0.002(3) -0.001(3)
Pt1_3 0.01541(12) 0.01132(11) 0.00901(10) -0.00044(8) 0.00207(8) 0.00016(8)
I1_3 0.0272(2) 0.01486(19) 0.01058(17) 0.00145(14) 0.00316(15) 0.00374(15)
In1_3 0.0190(2) 0.0170(2) 0.01032(19) 0.00094(16) 0.00147(15) 0.00190(16)
P1_3 0.0170(8) 0.0101(7) 0.0106(7) -0.0018(5) 0.0023(6) 0.0004(6)
P2_3 0.0167(8) 0.0101(7) 0.0123(7) -0.0024(5) 0.0028(6) -0.0015(6)
I2_3 0.0205(2) 0.0350(3) 0.0210(2) -0.00186(18) -0.00120(16) -0.00266(18)
I3_3 0.0405(3) 0.0276(2) 0.0220(2) 0.01114(18) 0.01019(19) 0.0010(2)

loop_
_atom_type_symbol
_atom_type_description
_atom_type_scat_dispersion_real
_atom_type_scat_dispersion_imag
_atom_type_scat_source
C C 0.0033 0.0016 'International Tables Vol C Tables 4.2.6.8 and 6.1.1.4'
H H 0.0000 0.0000 'International Tables Vol C Tables 4.2.6.8 and 6.1.1.4'
P P 0.1023 0.0942 'International Tables Vol C Tables 4.2.6.8 and 6.1.1.4'
In In -0.7276 1.3100 'International Tables Vol C Tables 4.2.6.8 and 6.1.1.4'
I I -0.4742 1.8119 'International Tables Vol C Tables 4.2.6.8 and 6.1.1.4'
Pt Pt -1.7033 8.3905 'International Tables Vol C Tables 4.2.6.8 and 6.1.1.4'

loop_
_geom_angle_atom_site_label_1
_geom_angle_atom_site_label_2
_geom_angle_atom_site_label_3
_geom_angle
C6_1 C1_1 C2_1 109.3(5)
C6_1 C1_1 P3_1 111.6(4)
C2_1 C1_1 P3_1 113.7(4)
C6_1 C1_1 H1_1 107.3
C2_1 C1_1 H1_1 107.3
P3_1 C1_1 H1_1 107.3
P3_1 Pt2_1 P4_1 165.10(6)
P3_1 Pt2_1 In2_1 89.98(4)
P4_1 Pt2_1 In2_1 91.14(4)
P3_1 Pt2_1 I4_1 91.90(4)
P4_1 Pt2_1 I4_1 91.58(4)
In2_1 Pt2_1 I4_1 162.167(17)
C3_1 C2_1 C1_1 109.9(5)
C3_1 C2_1 H2A_1 109.7
C1_1 C2_1 H2A_1 109.7
C3_1 C2_1 H2B_1 109.7
C1_1 C2_1 H2B_1 109.7
H2A_1 C2_1 H2B_1 108.2
Pt2_1 In2_1 I6_1 133.37(2)
Pt2_1 In2_1 I5_1 122.82(2)
I6_1 In2_1 I5_1 103.50(2)
C1_1 P3_1 C13_1 104.8(3)
C1_1 P3_1 C7_1 102.6(3)
C13_1 P3_1 C7_1 109.0(3)
C1_1 P3_1 Pt2_1 117.7(2)
C13_1 P3_1 Pt2_1 108.66(19)
C7_1 P3_1 Pt2_1 113.5(2)
C4_1 C3_1 C2_1 110.8(6)
C4_1 C3_1 H3A_1 109.5
C2_1 C3_1 H3A_1 109.5
C4_1 C3_1 H3B_1 109.5
C2_1 C3_1 H3B_1 109.5
H3A_1 C3_1 H3B_1 108.1
C19_1 P4_1 C31_1 104.4(3)
C19_1 P4_1 C25_1 103.1(3)
C31_1 P4_1 C25_1 109.7(3)
C19_1 P4_1 Pt2_1 106.9(2)
C31_1 P4_1 Pt2_1 115.7(2)
C25_1 P4_1 Pt2_1 115.5(2)
C5_1 C4_1 C3_1 112.6(6)
C5_1 C4_1 H4A_1 109.1
C3_1 C4_1 H4A_1 109.1
C5_1 C4_1 H4B_1 109.1
C3_1 C4_1 H4B_1 109.1
H4A_1 C4_1 H4B_1 107.8
C4_1 C5_1 C6_1 111.4(6)
C4_1 C5_1 H5A_1 109.4
C6_1 C5_1 H5A_1 109.4
C4_1 C5_1 H5B_1 109.4
C6_1 C5_1 H5B_1 109.4
H5A_1 C5_1 H5B_1 108.0
C8_1 C7_1 C12_1 110.2(5)
C8_1 C7_1 P3_1 111.7(4)
C12_1 C7_1 P3_1 117.2(4)
C8_1 C7_1 H7_1 105.6
C12_1 C7_1 H7_1 105.6
P3_1 C7_1 H7_1 105.6
C7_1 C8_1 C9_1 112.1(6)
C7_1 C8_1 H8A_1 109.2
C9_1 C8_1 H8A_1 109.2
C7_1 C8_1 H8B_1 109.2
C9_1 C8_1 H8B_1 109.2
H8A_1 C8_1 H8B_1 107.9
C10_1 C9_1 C8_1 112.0(6)
C10_1 C9_1 H9A_1 109.2
C8_1 C9_1 H9A_1 109.2
C10_1 C9_1 H9B_1 109.2
C8_1 C9_1 H9B_1 109.2
H9A_1 C9_1 H9B_1 107.9
C11_1 C10_1 C9_1 111.3(6)
C11_1 C10_1 H10A_1 109.4
C9_1 C10_1 H10A_1 109.4
C11_1 C10_1 H10B_1 109.4
C9_1 C10_1 H10B_1 109.4
H10A_1 C10_1 H10B_1 108.0
C10_1 C11_1 C12_1 111.3(6)
C10_1 C11_1 H11A_1 109.4
C12_1 C11_1 H11A_1 109.4
C10_1 C11_1 H11B_1 109.4
C12_1 C11_1 H11B_1 109.4
H11A_1 C11_1 H11B_1 108.0
C7_1 C12_1 C11_1 110.8(6)
C7_1 C12_1 H12A_1 109.5
C11_1 C12_1 H12A_1 109.5
C7_1 C12_1 H12B_1 109.5
C11_1 C12_1 H12B_1 109.5
H12A_1 C12_1 H12B_1 108.1
C18_1 C13_1 C14_1 109.5(5)
C18_1 C13_1 P3_1 118.8(4)
C14_1 C13_1 P3_1 114.7(4)
C18_1 C13_1 H13_1 104.0
C14_1 C13_1 H13_1 104.0
P3_1 C13_1 H13_1 104.0
C15_1 C14_1 C13_1 109.7(6)
C15_1 C14_1 H14A_1 109.7
C13_1 C14_1 H14A_1 109.7
C15_1 C14_1 H14B_1 109.7
C13_1 C14_1 H14B_1 109.7
H14A_1 C14_1 H14B_1 108.2
C16_1 C15_1 C14_1 111.2(6)
C16_1 C15_1 H15A_1 109.4
C14_1 C15_1 H15A_1 109.4
C16_1 C15_1 H15B_1 109.4
C14_1 C15_1 H15B_1 109.4
H15A_1 C15_1 H15B_1 108.0
C17_1 C16_1 C15_1 110.5(6)
C17_1 C16_1 H16A_1 109.5
C15_1 C16_1 H16A_1 109.5
C17_1 C16_1 H16B_1 109.5
C15_1 C16_1 H16B_1 109.5
H16A_1 C16_1 H16B_1 108.1
C16_1 C17_1 C18_1 112.0(6)
C16_1 C17_1 H17A_1 109.2
C18_1 C17_1 H17A_1 109.2
C16_1 C17_1 H17B_1 109.2
C18_1 C17_1 H17B_1 109.2
H17A_1 C17_1 H17B_1 107.9
C13_1 C18_1 C17_1 109.8(6)
C13_1 C18_1 H18A_1 109.7
C17_1 C18_1 H18A_1 109.7
C13_1 C18_1 H18B_1 109.7
C17_1 C18_1 H18B_1 109.7
H18A_1 C18_1 H18B_1 108.2
C20_1 C19_1 C24_1 110.7(5)
C20_1 C19_1 P4_1 111.6(4)
C24_1 C19_1 P4_1 114.7(4)
C20_1 C19_1 H19_1 106.4
C24_1 C19_1 H19_1 106.4
P4_1 C19_1 H19_1 106.4
C19_1 C20_1 C21_1 111.5(5)
C19_1 C20_1 H20A_1 109.3
C21_1 C20_1 H20A_1 109.3
C19_1 C20_1 H20B_1 109.3
C21_1 C20_1 H20B_1 109.3
H20A_1 C20_1 H20B_1 108.0
C22_1 C21_1 C20_1 110.9(6)
C22_1 C21_1 H21A_1 109.5
C20_1 C21_1 H21A_1 109.5
C22_1 C21_1 H21B_1 109.5
C20_1 C21_1 H21B_1 109.5
H21A_1 C21_1 H21B_1 108.0
C23_1 C22_1 C21_1 110.8(6)
C23_1 C22_1 H22A_1 109.5
C21_1 C22_1 H22A_1 109.5
C23_1 C22_1 H22B_1 109.5
C21_1 C22_1 H22B_1 109.5
H22A_1 C22_1 H22B_1 108.1
C24_1 C23_1 C22_1 111.7(5)
C24_1 C23_1 H23A_1 109.3
C22_1 C23_1 H23A_1 109.3
C24_1 C23_1 H23B_1 109.3
C22_1 C23_1 H23B_1 109.3
H23A_1 C23_1 H23B_1 107.9
C23_1 C24_1 C19_1 111.3(5)
C23_1 C24_1 H24A_1 109.4
C19_1 C24_1 H24A_1 109.4
C23_1 C24_1 H24B_1 109.4
C19_1 C24_1 H24B_1 109.4
H24A_1 C24_1 H24B_1 108.0
C30_1 C25_1 C26_1 108.8(5)
C30_1 C25_1 P4_1 112.0(4)
C26_1 C25_1 P4_1 117.0(4)
C30_1 C25_1 H25_1 106.1
C26_1 C25_1 H25_1 106.1
P4_1 C25_1 H25_1 106.1
C27_1 C26_1 C25_1 108.4(5)
C27_1 C26_1 H26A_1 110.0
C25_1 C26_1 H26A_1 110.0
C27_1 C26_1 H26B_1 110.0
C25_1 C26_1 H26B_1 110.0
H26A_1 C26_1 H26B_1 108.4
C28_1 C27_1 C26_1 111.2(5)
C28_1 C27_1 H27A_1 109.4
C26_1 C27_1 H27A_1 109.4
C28_1 C27_1 H27B_1 109.4
C26_1 C27_1 H27B_1 109.4
H27A_1 C27_1 H27B_1 108.0
C29_1 C28_1 C27_1 111.6(6)
C29_1 C28_1 H28A_1 109.3
C27_1 C28_1 H28A_1 109.3
C29_1 C28_1 H28B_1 109.3
C27_1 C28_1 H28B_1 109.3
H28A_1 C28_1 H28B_1 108.0
C28_1 C29_1 C30_1 111.0(5)
C28_1 C29_1 H29A_1 109.4
C30_1 C29_1 H29A_1 109.4
C28_1 C29_1 H29B_1 109.4
C30_1 C29_1 H29B_1 109.4
H29A_1 C29_1 H29B_1 108.0
C25_1 C30_1 C29_1 110.4(5)
C25_1 C30_1 H30A_1 109.6
C29_1 C30_1 H30A_1 109.6
C25_1 C30_1 H30B_1 109.6
C29_1 C30_1 H30B_1 109.6
H30A_1 C30_1 H30B_1 108.1
C36_1 C31_1 C32_1 111.6(5)
C36_1 C31_1 P4_1 113.0(4)
C32_1 C31_1 P4_1 118.1(4)
C36_1 C31_1 H31_1 104.1
C32_1 C31_1 H31_1 104.1
P4_1 C31_1 H31_1 104.1
C31_1 C32_1 C33_1 108.2(5)
C31_1 C32_1 H32A_1 110.1
C33_1 C32_1 H32A_1 110.1
C31_1 C32_1 H32B_1 110.1
C33_1 C32_1 H32B_1 110.1
H32A_1 C32_1 H32B_1 108.4
C34_1 C33_1 C32_1 110.7(5)
C34_1 C33_1 H33A_1 109.5
C32_1 C33_1 H33A_1 109.5
C34_1 C33_1 H33B_1 109.5
C32_1 C33_1 H33B_1 109.5
H33A_1 C33_1 H33B_1 108.1
C33_1 C34_1 C35_1 111.3(5)
C33_1 C34_1 H34A_1 109.4
C35_1 C34_1 H34A_1 109.4
C33_1 C34_1 H34B_1 109.4
C35_1 C34_1 H34B_1 109.4
H34A_1 C34_1 H34B_1 108.0
C34_1 C35_1 C36_1 110.4(5)
C34_1 C35_1 H35A_1 109.6
C36_1 C35_1 H35A_1 109.6
C34_1 C35_1 H35B_1 109.6
C36_1 C35_1 H35B_1 109.6
H35A_1 C35_1 H35B_1 108.1
C31_1 C36_1 C35_1 109.7(5)
C31_1 C36_1 H36A_1 109.7
C35_1 C36_1 H36A_1 109.7
C31_1 C36_1 H36B_1 109.7
C35_1 C36_1 H36B_1 109.7
H36A_1 C36_1 H36B_1 108.2
C1_1 C6_1 C5_1 110.3(5)
C1_1 C6_1 H6A_1 109.6
C5_1 C6_1 H6A_1 109.6
C1_1 C6_1 H6B_1 109.6
C5_1 C6_1 H6B_1 109.6
H6A_1 C6_1 H6B_1 108.1
C6_2 C1_2 C2_2 110.3(5)
C6_2 C1_2 P2_3 114.2(4)
C2_2 C1_2 P2_3 110.5(4)
C6_2 C1_2 H1_2 107.2
C2_2 C1_2 H1_2 107.2
P2_3 C1_2 H1_2 107.2
C3_2 C2_2 C1_2 110.8(5)
C3_2 C2_2 H2A_2 109.5
C1_2 C2_2 H2A_2 109.5
C3_2 C2_2 H2B_2 109.5
C1_2 C2_2 H2B_2 109.5
H2A_2 C2_2 H2B_2 108.1
C4_2 C3_2 C2_2 110.9(6)
C4_2 C3_2 H3A_2 109.5
C2_2 C3_2 H3A_2 109.5
C4_2 C3_2 H3B_2 109.5
C2_2 C3_2 H3B_2 109.5
H3A_2 C3_2 H3B_2 108.0
C3_2 C4_2 C5_2 111.0(6)
C3_2 C4_2 H4A_2 109.4
C5_2 C4_2 H4A_2 109.4
C3_2 C4_2 H4B_2 109.4
C5_2 C4_2 H4B_2 109.4
H4A_2 C4_2 H4B_2 108.0
C6_2 C5_2 C4_2 110.7(5)
C6_2 C5_2 H5A_2 109.5
C4_2 C5_2 H5A_2 109.5
C6_2 C5_2 H5B_2 109.5
C4_2 C5_2 H5B_2 109.5
H5A_2 C5_2 H5B_2 108.1
C5_2 C6_2 C1_2 111.0(5)
C5_2 C6_2 H6A_2 109.4
C1_2 C6_2 H6A_2 109.4
C5_2 C6_2 H6B_2 109.4
C1_2 C6_2 H6B_2 109.4
H6A_2 C6_2 H6B_2 108.0
C12_2 C7_2 C8_2 109.3(6)
C12_2 C7_2 P2_3 112.0(4)
C8_2 C7_2 P2_3 118.6(5)
C12_2 C7_2 H7_2 105.2
C8_2 C7_2 H7_2 105.2
P2_3 C7_2 H7_2 105.2
C9_2 C8_2 C7_2 109.0(6)
C9_2 C8_2 H8A_2 109.9
C7_2 C8_2 H8A_2 109.9
C9_2 C8_2 H8B_2 109.9
C7_2 C8_2 H8B_2 109.9
H8A_2 C8_2 H8B_2 108.3
C10_2 C9_2 C8_2 113.7(6)
C10_2 C9_2 H9A_2 108.8
C8_2 C9_2 H9A_2 108.8
C10_2 C9_2 H9B_2 108.8
C8_2 C9_2 H9B_2 108.8
H9A_2 C9_2 H9B_2 107.7
C9_2 C10_2 C11_2 111.7(6)
C9_2 C10_2 H10A_2 109.3
C11_2 C10_2 H10A_2 109.3
C9_2 C10_2 H10B_2 109.3
C11_2 C10_2 H10B_2 109.3
H10A_2 C10_2 H10B_2 107.9
C10_2 C11_2 C12_2 109.7(6)
C10_2 C11_2 H11A_2 109.7
C12_2 C11_2 H11A_2 109.7
C10_2 C11_2 H11B_2 109.7
C12_2 C11_2 H11B_2 109.7
H11A_2 C11_2 H11B_2 108.2
C7_2 C12_2 C11_2 112.0(5)
C7_2 C12_2 H12A_2 109.2
C11_2 C12_2 H12A_2 109.2
C7_2 C12_2 H12B_2 109.2
C11_2 C12_2 H12B_2 109.2
H12A_2 C12_2 H12B_2 107.9
C14_2 C13_2 C18_2 109.8(5)
C14_2 C13_2 P2_3 113.5(4)
C18_2 C13_2 P2_3 117.7(4)
C14_2 C13_2 H13_2 104.8
C18_2 C13_2 H13_2 104.8
P2_3 C13_2 H13_2 104.8
C15_2 C14_2 C13_2 110.5(5)
C15_2 C14_2 H14A_2 109.6
C13_2 C14_2 H14A_2 109.6
C15_2 C14_2 H14B_2 109.6
C13_2 C14_2 H14B_2 109.6
H14A_2 C14_2 H14B_2 108.1
C14_2 C15_2 C16_2 109.5(5)
C14_2 C15_2 H15A_2 109.8
C16_2 C15_2 H15A_2 109.8
C14_2 C15_2 H15B_2 109.8
C16_2 C15_2 H15B_2 109.8
H15A_2 C15_2 H15B_2 108.2
C17_2 C16_2 C15_2 111.6(5)
C17_2 C16_2 H16A_2 109.3
C15_2 C16_2 H16A_2 109.3
C17_2 C16_2 H16B_2 109.3
C15_2 C16_2 H16B_2 109.3
H16A_2 C16_2 H16B_2 108.0
C16_2 C17_2 C18_2 110.6(5)
C16_2 C17_2 H17A_2 109.5
C18_2 C17_2 H17A_2 109.5
C16_2 C17_2 H17B_2 109.5
C18_2 C17_2 H17B_2 109.5
H17A_2 C17_2 H17B_2 108.1
C13_2 C18_2 C17_2 110.0(5)
C13_2 C18_2 H18A_2 109.7
C17_2 C18_2 H18A_2 109.7
C13_2 C18_2 H18B_2 109.7
C17_2 C18_2 H18B_2 109.7
H18A_2 C18_2 H18B_2 108.2
C24_2 C19_2 C20_2 112.0(5)
C24_2 C19_2 P1_3 111.2(4)
C20_2 C19_2 P1_3 115.6(4)
C24_2 C19_2 H19_2 105.7
C20_2 C19_2 H19_2 105.7
P1_3 C19_2 H19_2 105.7
C21_2 C20_2 C19_2 111.1(5)
C21_2 C20_2 H20A_2 109.4
C19_2 C20_2 H20A_2 109.4
C21_2 C20_2 H20B_2 109.4
C19_2 C20_2 H20B_2 109.4
H20A_2 C20_2 H20B_2 108.0
C20_2 C21_2 C22_2 111.2(6)
C20_2 C21_2 H21A_2 109.4
C22_2 C21_2 H21A_2 109.4
C20_2 C21_2 H21B_2 109.4
C22_2 C21_2 H21B_2 109.4
H21A_2 C21_2 H21B_2 108.0
C23_2 C22_2 C21_2 109.6(6)
C23_2 C22_2 H22A_2 109.8
C21_2 C22_2 H22A_2 109.8
C23_2 C22_2 H22B_2 109.8
C21_2 C22_2 H22B_2 109.8
H22A_2 C22_2 H22B_2 108.2
C22_2 C23_2 C24_2 112.7(6)
C22_2 C23_2 H23A_2 109.0
C24_2 C23_2 H23A_2 109.0
C22_2 C23_2 H23B_2 109.0
C24_2 C23_2 H23B_2 109.0
H23A_2 C23_2 H23B_2 107.8
C23_2 C24_2 C19_2 111.8(5)
C23_2 C24_2 H24A_2 109.3
C19_2 C24_2 H24A_2 109.3
C23_2 C24_2 H24B_2 109.3
C19_2 C24_2 H24B_2 109.3
H24A_2 C24_2 H24B_2 107.9
C26_2 C25_2 C30_2 109.2(5)
C26_2 C25_2 P1_3 112.9(4)
C30_2 C25_2 P1_3 117.8(4)
C26_2 C25_2 H25_2 105.3
C30_2 C25_2 H25_2 105.3
P1_3 C25_2 H25_2 105.3
C27_2 C26_2 C25_2 109.5(5)
C27_2 C26_2 H26A_2 109.8
C25_2 C26_2 H26A_2 109.8
C27_2 C26_2 H26B_2 109.8
C25_2 C26_2 H26B_2 109.8
H26A_2 C26_2 H26B_2 108.2
C26_2 C27_2 C28_2 111.2(6)
C26_2 C27_2 H27A_2 109.4
C28_2 C27_2 H27A_2 109.4
C26_2 C27_2 H27B_2 109.4
C28_2 C27_2 H27B_2 109.4
H27A_2 C27_2 H27B_2 108.0
C29_2 C28_2 C27_2 109.9(6)
C29_2 C28_2 H28A_2 109.7
C27_2 C28_2 H28A_2 109.7
C29_2 C28_2 H28B_2 109.7
C27_2 C28_2 H28B_2 109.7
H28A_2 C28_2 H28B_2 108.2
C28_2 C29_2 C30_2 112.7(6)
C28_2 C29_2 H29A_2 109.0
C30_2 C29_2 H29A_2 109.0
C28_2 C29_2 H29B_2 109.0
C30_2 C29_2 H29B_2 109.0
H29A_2 C29_2 H29B_2 107.8
C29_2 C30_2 C25_2 109.8(5)
C29_2 C30_2 H30A_2 109.7
C25_2 C30_2 H30A_2 109.7
C29_2 C30_2 H30B_2 109.7
C25_2 C30_2 H30B_2 109.7
H30A_2 C30_2 H30B_2 108.2
C36_2 C31_2 C32_2 109.7(5)
C36_2 C31_2 P1_3 117.2(4)
C32_2 C31_2 P1_3 112.7(4)
C36_2 C31_2 H31_2 105.4
C32_2 C31_2 H31_2 105.4
P1_3 C31_2 H31_2 105.4
C33_2 C32_2 C31_2 109.9(6)
C33_2 C32_2 H32A_2 109.7
C31_2 C32_2 H32A_2 109.7
C33_2 C32_2 H32B_2 109.7
C31_2 C32_2 H32B_2 109.7
H32A_2 C32_2 H32B_2 108.2
C34_2 C33_2 C32_2 111.4(6)
C34_2 C33_2 H33A_2 109.3
C32_2 C33_2 H33A_2 109.3
C34_2 C33_2 H33B_2 109.3
C32_2 C33_2 H33B_2 109.3
H33A_2 C33_2 H33B_2 108.0
C35_2 C34_2 C33_2 110.9(6)
C35_2 C34_2 H34A_2 109.5
C33_2 C34_2 H34A_2 109.5
C35_2 C34_2 H34B_2 109.5
C33_2 C34_2 H34B_2 109.5
H34A_2 C34_2 H34B_2 108.0
C34_2 C35_2 C36_2 111.9(6)
C34_2 C35_2 H35A_2 109.2
C36_2 C35_2 H35A_2 109.2
C34_2 C35_2 H35B_2 109.2
C36_2 C35_2 H35B_2 109.2
H35A_2 C35_2 H35B_2 107.9
C31_2 C36_2 C35_2 110.1(5)
C31_2 C36_2 H36A_2 109.6
C35_2 C36_2 H36A_2 109.6
C31_2 C36_2 H36B_2 109.6
C35_2 C36_2 H36B_2 109.6
H36A_2 C36_2 H36B_2 108.2
P2_3 Pt1_3 P1_3 167.82(6)
P2_3 Pt1_3 In1_3 91.92(4)
P1_3 Pt1_3 In1_3 91.88(4)
P2_3 Pt1_3 I1_3 92.12(4)
P1_3 Pt1_3 I1_3 87.97(4)
In1_3 Pt1_3 I1_3 161.233(17)
Pt1_3 In1_3 I3_3 134.44(2)
Pt1_3 In1_3 I2_3 121.71(2)
I3_3 In1_3 I2_3 103.26(2)
C19_2 P1_3 C31_2 106.2(3)
C19_2 P1_3 C25_2 106.5(3)
C31_2 P1_3 C25_2 102.2(3)
C19_2 P1_3 Pt1_3 109.98(19)
C31_2 P1_3 Pt1_3 122.6(2)
C25_2 P1_3 Pt1_3 108.14(19)
C13_2 P2_3 C1_2 104.1(3)
C13_2 P2_3 C7_2 109.1(3)
C1_2 P2_3 C7_2 102.7(3)
C13_2 P2_3 Pt1_3 115.5(2)
C1_2 P2_3 Pt1_3 107.8(2)
C7_2 P2_3 Pt1_3 116.1(2)

loop_
_geom_bond_atom_site_label_1
_geom_bond_atom_site_label_2
_geom_bond_distance
C1_1 C6_1 1.531(9)
C1_1 C2_1 1.544(9)
C1_1 P3_1 1.836(7)
C1_1 H1_1 1.0000
Pt2_1 P3_1 2.3349(15)
Pt2_1 P4_1 2.3369(15)
Pt2_1 In2_1 2.5279(5)
Pt2_1 I4_1 2.6659(5)
C2_1 C3_1 1.535(9)
C2_1 H2A_1 0.9900
C2_1 H2B_1 0.9900
In2_1 I6_1 2.7260(6)
In2_1 I5_1 2.7307(6)
P3_1 C13_1 1.848(6)
P3_1 C7_1 1.873(6)
C3_1 C4_1 1.513(10)
C3_1 H3A_1 0.9900
C3_1 H3B_1 0.9900
P4_1 C19_1 1.851(6)
P4_1 C31_1 1.853(6)
P4_1 C25_1 1.883(6)
C4_1 C5_1 1.515(10)
C4_1 H4A_1 0.9900
C4_1 H4B_1 0.9900
C5_1 C6_1 1.552(9)
C5_1 H5A_1 0.9900
C5_1 H5B_1 0.9900
C7_1 C8_1 1.526(9)
C7_1 C12_1 1.534(8)
C7_1 H7_1 1.0000
C8_1 C9_1 1.528(9)
C8_1 H8A_1 0.9900
C8_1 H8B_1 0.9900
C9_1 C10_1 1.527(10)
C9_1 H9A_1 0.9900
C9_1 H9B_1 0.9900
C10_1 C11_1 1.513(11)
C10_1 H10A_1 0.9900
C10_1 H10B_1 0.9900
C11_1 C12_1 1.538(9)
C11_1 H11A_1 0.9900
C11_1 H11B_1 0.9900
C12_1 H12A_1 0.9900
C12_1 H12B_1 0.9900
C13_1 C18_1 1.526(9)
C13_1 C14_1 1.536(9)
C13_1 H13_1 1.0000
C14_1 C15_1 1.531(9)
C14_1 H14A_1 0.9900
C14_1 H14B_1 0.9900
C15_1 C16_1 1.523(10)
C15_1 H15A_1 0.9900
C15_1 H15B_1 0.9900
C16_1 C17_1 1.523(10)
C16_1 H16A_1 0.9900
C16_1 H16B_1 0.9900
C17_1 C18_1 1.530(9)
C17_1 H17A_1 0.9900
C17_1 H17B_1 0.9900
C18_1 H18A_1 0.9900
C18_1 H18B_1 0.9900
C19_1 C20_1 1.533(8)
C19_1 C24_1 1.545(8)
C19_1 H19_1 1.0000
C20_1 C21_1 1.536(9)
C20_1 H20A_1 0.9900
C20_1 H20B_1 0.9900
C21_1 C22_1 1.527(10)
C21_1 H21A_1 0.9900
C21_1 H21B_1 0.9900
C22_1 C23_1 1.527(9)
C22_1 H22A_1 0.9900
C22_1 H22B_1 0.9900
C23_1 C24_1 1.512(9)
C23_1 H23A_1 0.9900
C23_1 H23B_1 0.9900
C24_1 H24A_1 0.9900
C24_1 H24B_1 0.9900
C25_1 C30_1 1.527(8)
C25_1 C26_1 1.554(9)
C25_1 H25_1 1.0000
C26_1 C27_1 1.551(9)
C26_1 H26A_1 0.9900
C26_1 H26B_1 0.9900
C27_1 C28_1 1.519(10)
C27_1 H27A_1 0.9900
C27_1 H27B_1 0.9900
C28_1 C29_1 1.519(10)
C28_1 H28A_1 0.9900
C28_1 H28B_1 0.9900
C29_1 C30_1 1.533(8)
C29_1 H29A_1 0.9900
C29_1 H29B_1 0.9900
C30_1 H30A_1 0.9900
C30_1 H30B_1 0.9900
C31_1 C36_1 1.514(9)
C31_1 C32_1 1.529(8)
C31_1 H31_1 1.0000
C32_1 C33_1 1.541(9)
C32_1 H32A_1 0.9900
C32_1 H32B_1 0.9900
C33_1 C34_1 1.525(10)
C33_1 H33A_1 0.9900
C33_1 H33B_1 0.9900
C34_1 C35_1 1.535(9)
C34_1 H34A_1 0.9900
C34_1 H34B_1 0.9900
C35_1 C36_1 1.542(8)
C35_1 H35A_1 0.9900
C35_1 H35B_1 0.9900
C36_1 H36A_1 0.9900
C36_1 H36B_1 0.9900
C6_1 H6A_1 0.9900
C6_1 H6B_1 0.9900
C1_2 C6_2 1.535(9)
C1_2 C2_2 1.548(8)
C1_2 P2_3 1.857(6)
C1_2 H1_2 1.0000
C2_2 C3_2 1.528(9)
C2_2 H2A_2 0.9900
C2_2 H2B_2 0.9900
C3_2 C4_2 1.521(10)
C3_2 H3A_2 0.9900
C3_2 H3B_2 0.9900
C4_2 C5_2 1.534(9)
C4_2 H4A_2 0.9900
C4_2 H4B_2 0.9900
C5_2 C6_2 1.524(9)
C5_2 H5A_2 0.9900
C5_2 H5B_2 0.9900
C6_2 H6A_2 0.9900
C6_2 H6B_2 0.9900
C7_2 C12_2 1.524(9)
C7_2 C8_2 1.544(9)
C7_2 P2_3 1.869(7)
C7_2 H7_2 1.0000
C8_2 C9_2 1.525(9)
C8_2 H8A_2 0.9900
C8_2 H8B_2 0.9900
C9_2 C10_2 1.510(11)
C9_2 H9A_2 0.9900
C9_2 H9B_2 0.9900
C10_2 C11_2 1.516(10)
C10_2 H10A_2 0.9900
C10_2 H10B_2 0.9900
C11_2 C12_2 1.534(9)
C11_2 H11A_2 0.9900
C11_2 H11B_2 0.9900
C12_2 H12A_2 0.9900
C12_2 H12B_2 0.9900
C13_2 C14_2 1.537(8)
C13_2 C18_2 1.538(8)
C13_2 P2_3 1.845(6)
C13_2 H13_2 1.0000
C14_2 C15_2 1.527(8)
C14_2 H14A_2 0.9900
C14_2 H14B_2 0.9900
C15_2 C16_2 1.534(9)
C15_2 H15A_2 0.9900
C15_2 H15B_2 0.9900
C16_2 C17_2 1.520(9)
C16_2 H16A_2 0.9900
C16_2 H16B_2 0.9900
C17_2 C18_2 1.541(8)
C17_2 H17A_2 0.9900
C17_2 H17B_2 0.9900
C18_2 H18A_2 0.9900
C18_2 H18B_2 0.9900
C19_2 C24_2 1.530(9)
C19_2 C20_2 1.548(8)
C19_2 P1_3 1.859(6)
C19_2 H19_2 1.0000
C20_2 C21_2 1.522(9)
C20_2 H20A_2 0.9900
C20_2 H20B_2 0.9900
C21_2 C22_2 1.532(11)
C21_2 H21A_2 0.9900
C21_2 H21B_2 0.9900
C22_2 C23_2 1.523(11)
C22_2 H22A_2 0.9900
C22_2 H22B_2 0.9900
C23_2 C24_2 1.528(9)
C23_2 H23A_2 0.9900
C23_2 H23B_2 0.9900
C24_2 H24A_2 0.9900
C24_2 H24B_2 0.9900
C25_2 C26_2 1.531(8)
C25_2 C30_2 1.536(8)
C25_2 P1_3 1.873(6)
C25_2 H25_2 1.0000
C26_2 C27_2 1.529(9)
C26_2 H26A_2 0.9900
C26_2 H26B_2 0.9900
C27_2 C28_2 1.531(10)
C27_2 H27A_2 0.9900
C27_2 H27B_2 0.9900
C28_2 C29_2 1.529(10)
C28_2 H28A_2 0.9900
C28_2 H28B_2 0.9900
C29_2 C30_2 1.534(9)
C29_2 H29A_2 0.9900
C29_2 H29B_2 0.9900
C30_2 H30A_2 0.9900
C30_2 H30B_2 0.9900
C31_2 C36_2 1.533(9)
C31_2 C32_2 1.546(9)
C31_2 P1_3 1.860(6)
C31_2 H31_2 1.0000
C32_2 C33_2 1.528(9)
C32_2 H32A_2 0.9900
C32_2 H32B_2 0.9900
C33_2 C34_2 1.518(10)
C33_2 H33A_2 0.9900
C33_2 H33B_2 0.9900
C34_2 C35_2 1.504(10)
C34_2 H34A_2 0.9900
C34_2 H34B_2 0.9900
C35_2 C36_2 1.536(8)
C35_2 H35A_2 0.9900
C35_2 H35B_2 0.9900
C36_2 H36A_2 0.9900
C36_2 H36B_2 0.9900
Pt1_3 P2_3 2.3339(15)
Pt1_3 P1_3 2.3343(15)
Pt1_3 In1_3 2.5219(5)
Pt1_3 I1_3 2.6749(5)
In1_3 I3_3 2.7247(6)
In1_3 I2_3 2.7375(6)

loop_
_geom_torsion_atom_site_label_1
_geom_torsion_atom_site_label_2
_geom_torsion_atom_site_label_3
_geom_torsion_atom_site_label_4
_geom_torsion
C6_1 C1_1 C2_1 C3_1 60.3(7)
P3_1 C1_1 C2_1 C3_1 -174.3(5)
C6_1 C1_1 P3_1 C13_1 -179.2(4)
C2_1 C1_1 P3_1 C13_1 56.7(5)
C6_1 C1_1 P3_1 C7_1 -65.4(5)
C2_1 C1_1 P3_1 C7_1 170.5(5)
C6_1 C1_1 P3_1 Pt2_1 60.0(5)
C2_1 C1_1 P3_1 Pt2_1 -64.2(5)
C1_1 C2_1 C3_1 C4_1 -58.1(8)
C2_1 C3_1 C4_1 C5_1 54.9(8)
C3_1 C4_1 C5_1 C6_1 -53.3(8)
C1_1 P3_1 C7_1 C8_1 -168.4(5)
C13_1 P3_1 C7_1 C8_1 -57.7(5)
Pt2_1 P3_1 C7_1 C8_1 63.5(5)
C1_1 P3_1 C7_1 C12_1 -39.9(6)
C13_1 P3_1 C7_1 C12_1 70.8(6)
Pt2_1 P3_1 C7_1 C12_1 -168.0(4)
C12_1 C7_1 C8_1 C9_1 55.0(8)
P3_1 C7_1 C8_1 C9_1 -172.9(5)
C7_1 C8_1 C9_1 C10_1 -53.9(9)
C8_1 C9_1 C10_1 C11_1 53.7(9)
C9_1 C10_1 C11_1 C12_1 -55.4(9)
C8_1 C7_1 C12_1 C11_1 -56.3(8)
P3_1 C7_1 C12_1 C11_1 174.5(5)
C10_1 C11_1 C12_1 C7_1 57.2(8)
C1_1 P3_1 C13_1 C18_1 54.7(5)
C7_1 P3_1 C13_1 C18_1 -54.5(6)
Pt2_1 P3_1 C13_1 C18_1 -178.6(4)
C1_1 P3_1 C13_1 C14_1 -173.0(4)
C7_1 P3_1 C13_1 C14_1 77.8(5)
Pt2_1 P3_1 C13_1 C14_1 -46.3(5)
C18_1 C13_1 C14_1 C15_1 -60.1(7)
P3_1 C13_1 C14_1 C15_1 163.4(5)
C13_1 C14_1 C15_1 C16_1 58.3(8)
C14_1 C15_1 C16_1 C17_1 -55.3(8)
C15_1 C16_1 C17_1 C18_1 54.9(8)
C14_1 C13_1 C18_1 C17_1 59.2(7)
P3_1 C13_1 C18_1 C17_1 -166.2(5)
C16_1 C17_1 C18_1 C13_1 -57.2(8)
C31_1 P4_1 C19_1 C20_1 178.2(4)
C25_1 P4_1 C19_1 C20_1 -67.1(5)
Pt2_1 P4_1 C19_1 C20_1 55.1(5)
C31_1 P4_1 C19_1 C24_1 51.3(5)
C25_1 P4_1 C19_1 C24_1 166.0(4)
Pt2_1 P4_1 C19_1 C24_1 -71.7(5)
C24_1 C19_1 C20_1 C21_1 -54.7(7)
P4_1 C19_1 C20_1 C21_1 176.3(5)
C19_1 C20_1 C21_1 C22_1 55.7(8)
C20_1 C21_1 C22_1 C23_1 -55.9(8)
C21_1 C22_1 C23_1 C24_1 56.7(8)
C22_1 C23_1 C24_1 C19_1 -56.0(7)
C20_1 C19_1 C24_1 C23_1 54.9(7)
P4_1 C19_1 C24_1 C23_1 -177.8(4)
C19_1 P4_1 C25_1 C30_1 -168.3(4)
C31_1 P4_1 C25_1 C30_1 -57.5(5)
Pt2_1 P4_1 C25_1 C30_1 75.4(4)
C19_1 P4_1 C25_1 C26_1 -41.8(5)
C31_1 P4_1 C25_1 C26_1 69.0(5)
Pt2_1 P4_1 C25_1 C26_1 -158.1(4)
C30_1 C25_1 C26_1 C27_1 -60.7(6)
P4_1 C25_1 C26_1 C27_1 171.2(4)
C25_1 C26_1 C27_1 C28_1 58.4(7)
C26_1 C27_1 C28_1 C29_1 -55.7(8)
C27_1 C28_1 C29_1 C30_1 54.6(8)
C26_1 C25_1 C30_1 C29_1 60.9(6)
P4_1 C25_1 C30_1 C29_1 -168.2(4)
C28_1 C29_1 C30_1 C25_1 -57.6(7)
C19_1 P4_1 C31_1 C36_1 -173.0(5)
C25_1 P4_1 C31_1 C36_1 77.1(5)
Pt2_1 P4_1 C31_1 C36_1 -55.8(5)
C19_1 P4_1 C31_1 C32_1 54.2(6)
C25_1 P4_1 C31_1 C32_1 -55.8(6)
Pt2_1 P4_1 C31_1 C32_1 171.4(4)
C36_1 C31_1 C32_1 C33_1 60.3(7)
P4_1 C31_1 C32_1 C33_1 -166.2(5)
C31_1 C32_1 C33_1 C34_1 -58.2(7)
C32_1 C33_1 C34_1 C35_1 57.1(8)
C33_1 C34_1 C35_1 C36_1 -55.6(7)
C32_1 C31_1 C36_1 C35_1 -59.7(7)
P4_1 C31_1 C36_1 C35_1 164.3(4)
C34_1 C35_1 C36_1 C31_1 56.2(7)
C2_1 C1_1 C6_1 C5_1 -58.6(7)
P3_1 C1_1 C6_1 C5_1 174.8(5)
C4_1 C5_1 C6_1 C1_1 55.2(8)
C6_2 C1_2 C2_2 C3_2 -56.2(7)
P2_3 C1_2 C2_2 C3_2 176.6(5)
C1_2 C2_2 C3_2 C4_2 56.6(7)
C2_2 C3_2 C4_2 C5_2 -56.9(8)
C3_2 C4_2 C5_2 C6_2 57.0(8)
C4_2 C5_2 C6_2 C1_2 -56.9(7)
C2_2 C1_2 C6_2 C5_2 56.5(7)
P2_3 C1_2 C6_2 C5_2 -178.4(4)
C12_2 C7_2 C8_2 C9_2 -56.8(7)
P2_3 C7_2 C8_2 C9_2 173.0(5)
C7_2 C8_2 C9_2 C10_2 55.6(8)
C8_2 C9_2 C10_2 C11_2 -54.7(8)
C9_2 C10_2 C11_2 C12_2 53.4(8)
C8_2 C7_2 C12_2 C11_2 59.6(7)
P2_3 C7_2 C12_2 C11_2 -166.8(4)
C10_2 C11_2 C12_2 C7_2 -57.4(7)
C18_2 C13_2 C14_2 C15_2 -59.5(7)
P2_3 C13_2 C14_2 C15_2 166.4(4)
C13_2 C14_2 C15_2 C16_2 58.4(7)
C14_2 C15_2 C16_2 C17_2 -57.4(7)
C15_2 C16_2 C17_2 C18_2 56.8(7)
C14_2 C13_2 C18_2 C17_2 58.0(7)
P2_3 C13_2 C18_2 C17_2 -170.1(4)
C16_2 C17_2 C18_2 C13_2 -56.8(7)
C24_2 C19_2 C20_2 C21_2 -52.9(7)
P1_3 C19_2 C20_2 C21_2 178.2(5)
C19_2 C20_2 C21_2 C22_2 57.0(8)
C20_2 C21_2 C22_2 C23_2 -58.4(8)
C21_2 C22_2 C23_2 C24_2 56.6(8)
C22_2 C23_2 C24_2 C19_2 -53.3(8)
C20_2 C19_2 C24_2 C23_2 50.6(7)
P1_3 C19_2 C24_2 C23_2 -178.3(4)
C30_2 C25_2 C26_2 C27_2 -61.3(6)
P1_3 C25_2 C26_2 C27_2 165.7(4)
C25_2 C26_2 C27_2 C28_2 60.1(7)
C26_2 C27_2 C28_2 C29_2 -55.5(8)
C27_2 C28_2 C29_2 C30_2 53.8(8)
C28_2 C29_2 C30_2 C25_2 -56.0(8)
C26_2 C25_2 C30_2 C29_2 58.8(7)
P1_3 C25_2 C30_2 C29_2 -170.7(4)
C36_2 C31_2 C32_2 C33_2 -58.1(7)
P1_3 C31_2 C32_2 C33_2 169.4(4)
C31_2 C32_2 C33_2 C34_2 57.4(8)
C32_2 C33_2 C34_2 C35_2 -56.2(8)
C33_2 C34_2 C35_2 C36_2 55.8(8)
C32_2 C31_2 C36_2 C35_2 57.4(7)
P1_3 C31_2 C36_2 C35_2 -172.5(5)
C34_2 C35_2 C36_2 C31_2 -56.9(8)
C24_2 C19_2 P1_3 C31_2 -86.6(5)
C20_2 C19_2 P1_3 C31_2 42.6(5)
C24_2 C19_2 P1_3 C25_2 165.1(4)
C20_2 C19_2 P1_3 C25_2 -65.7(5)
C24_2 C19_2 P1_3 Pt1_3 48.1(4)
C20_2 C19_2 P1_3 Pt1_3 177.3(4)
C36_2 C31_2 P1_3 C19_2 54.6(5)
C32_2 C31_2 P1_3 C19_2 -176.7(4)
C36_2 C31_2 P1_3 C25_2 166.1(5)
C32_2 C31_2 P1_3 C25_2 -65.3(5)
C36_2 C31_2 P1_3 Pt1_3 -72.9(5)
C32_2 C31_2 P1_3 Pt1_3 55.8(5)
C26_2 C25_2 P1_3 C19_2 -152.7(4)
C30_2 C25_2 P1_3 C19_2 78.6(5)
C26_2 C25_2 P1_3 C31_2 96.2(5)
C30_2 C25_2 P1_3 C31_2 -32.6(5)
C26_2 C25_2 P1_3 Pt1_3 -34.5(5)
C30_2 C25_2 P1_3 Pt1_3 -163.2(4)
C14_2 C13_2 P2_3 C1_2 -172.4(4)
C18_2 C13_2 P2_3 C1_2 57.4(5)
C14_2 C13_2 P2_3 C7_2 78.5(5)
C18_2 C13_2 P2_3 C7_2 -51.7(5)
C14_2 C13_2 P2_3 Pt1_3 -54.5(5)
C18_2 C13_2 P2_3 Pt1_3 175.3(4)
C6_2 C1_2 P2_3 C13_2 55.1(5)
C2_2 C1_2 P2_3 C13_2 -180.0(4)
C6_2 C1_2 P2_3 C7_2 168.8(4)
C2_2 C1_2 P2_3 C7_2 -66.2(5)
C6_2 C1_2 P2_3 Pt1_3 -68.1(4)
C2_2 C1_2 P2_3 Pt1_3 56.9(5)
C12_2 C7_2 P2_3 C13_2 -54.9(5)
C8_2 C7_2 P2_3 C13_2 74.0(6)
C12_2 C7_2 P2_3 C1_2 -164.9(4)
C8_2 C7_2 P2_3 C1_2 -36.0(6)
C12_2 C7_2 P2_3 Pt1_3 77.7(5)
C8_2 C7_2 P2_3 Pt1_3 -153.4(4)
